data_2243764
loop_
_publ_author_name
'Temesgen, Ayalew'
'Tskhovrebov, Alexander G.'
'Vologzhanina, Anna V.'
'Le, Tuan A.'
'Khrustalev, Victor N.'

_publ_section_title
;
 Crystal structure of
 2-[(<i>E</i>)-2-(4-bromophenyl)diazen-1-yl]-4,5-bis(4-methoxyphenyl)-1<i>H</i>-imidazole:
 the first example of a structurally characterized triarylazoimidazole
;
_journal_coeditor_code YK2143
_journal_issue 3
_journal_name_full 'Acta Crystallographica Section E'
_journal_page_first 305
_journal_page_last 308
_journal_paper_doi 10.1107/S2056989021002024
_journal_volume 77
_journal_year 2021
_chemical_formula_iupac 'C23 H19 Br N4 O2'
_chemical_formula_moiety 'C23 H19 Br N4 O2'
_chemical_formula_sum 'C23 H19 Br N4 O2'
_chemical_formula_weight 463.32
_chemical_name_systematic 2-[(<i>E</i>)-2-(4-Bromophenyl)diazen-1-yl]-4,5-bis(4-methoxyphenyl)-1<i>H</i>-imidazole
_space_group_crystal_system monoclinic
_space_group_IT_number 14
_space_group_name_Hall '-P 2ybc'
_space_group_name_H-M_alt 'P 1 21/c 1'
_atom_sites_solution_hydrogens mixed
_atom_sites_solution_primary difmap
_atom_sites_solution_secondary difmap
_audit_creation_method SHELXL-2015
_cell_angle_alpha 90
_cell_angle_beta 109.635(2)
_cell_angle_gamma 90
_cell_formula_units_Z 4
_cell_length_a 10.7812(9)
_cell_length_b 12.7877(11)
_cell_length_c 15.4575(13)
_cell_measurement_reflns_used 2288
_cell_measurement_temperature 120(2)
_cell_measurement_theta_max 25.42
_cell_measurement_theta_min 2.56
_cell_volume 2007.2(3)
_computing_cell_refinement
;
SAINT (Bruker, 2013)
;
_computing_data_collection
;
APEX3 (Bruker, 2018)
;
_computing_data_reduction
;
SAINT (Bruker, 2013)
;
_computing_molecular_graphics
;
SHELXTL (Sheldrick, 2008)
;
_computing_publication_material
;
SHELXTL (Sheldrick, 2008)
;
_computing_structure_refinement
;
SHELXL (Sheldrick, 2015b)
;
_computing_structure_solution
;
SHELXT (Sheldrick, 2015a)
;
_diffrn_ambient_temperature 120(2)
_diffrn_measured_fraction_theta_full 1.000
_diffrn_measured_fraction_theta_max 0.993
_diffrn_measurement_device_type 'Bruker APEXII CCD'
_diffrn_measurement_method '\f and \w scans'
_diffrn_radiation_type MoK\a
_diffrn_radiation_wavelength 0.71073
_diffrn_reflns_av_R_equivalents 0.0839
_diffrn_reflns_av_unetI/netI 0.0893
_diffrn_reflns_limit_h_max 15
_diffrn_reflns_limit_h_min -14
_diffrn_reflns_limit_k_max 18
_diffrn_reflns_limit_k_min -18
_diffrn_reflns_limit_l_max 21
_diffrn_reflns_limit_l_min -21
_diffrn_reflns_number 22147
_diffrn_reflns_theta_full 25.242
_diffrn_reflns_theta_max 30.473
_diffrn_reflns_theta_min 2.006
_exptl_absorpt_coefficient_mu 2.076
_exptl_absorpt_correction_T_max 0.746
_exptl_absorpt_correction_T_min 0.597
_exptl_absorpt_correction_type multi-scan
_exptl_absorpt_process_details
;
(SADABS; Krause <i>et al.</i>,  2015)
;
_exptl_crystal_colour orange
_exptl_crystal_density_diffrn 1.533
_exptl_crystal_description plate
_exptl_crystal_F_000 944
_exptl_crystal_size_max 0.33
_exptl_crystal_size_mid 0.21
_exptl_crystal_size_min 0.08
_refine_diff_density_max 0.443
_refine_diff_density_min -0.615
_refine_ls_extinction_method none
_refine_ls_goodness_of_fit_ref 1.004
_refine_ls_hydrogen_treatment mixed
_refine_ls_matrix_type full
_refine_ls_number_parameters 276
_refine_ls_number_reflns 6069
_refine_ls_number_restraints 0
_refine_ls_restrained_S_all 1.004
_refine_ls_R_factor_all 0.1165
_refine_ls_R_factor_gt 0.0521
_refine_ls_shift/su_max 0.000
_refine_ls_shift/su_mean 0.000
_refine_ls_structure_factor_coef Fsqd
_refine_ls_weighting_details 'w=1/[\s^2^(Fo^2^)+(0.0498P)^2^] where P=(Fo^2^+2Fc^2^)/3'
_refine_ls_weighting_scheme calc
_refine_ls_wR_factor_gt 0.1034
_refine_ls_wR_factor_ref 0.1222
_reflns_number_gt 3449
_reflns_number_total 6069
_reflns_threshold_expression 'I > 2\s(I)'
_cod_data_source_file yk2143sup1.cif
_cod_data_source_block I
_cod_original_sg_symbol_H-M 'P 21/c'
_cod_database_code 2243764
_shelx_space_group_comment
;
The symmetry employed for this shelxl refinement is uniquely defined
by the following loop, which should always be used as a source of
symmetry information in preference to the above space-group names.
They are only intended as comments.
;
_shelx_estimated_absorpt_t_min 0.547
_shelx_estimated_absorpt_t_max 0.851
_shelxl_version_number .2013

loop_
_space_group_symop_operation_xyz
'x, y, z'
'-x, y+1/2, -z+1/2'
'-x, -y, -z'
'x, -y-1/2, z-1/2'

loop_
_atom_site_type_symbol
_atom_site_label
_atom_site_fract_x
_atom_site_fract_y
_atom_site_fract_z
_atom_site_U_iso_or_equiv
_atom_site_adp_type
_atom_site_calc_flag
_atom_site_occupancy
_atom_site_disorder_assembly
_atom_site_disorder_group
Br Br1 0.27445(4) 0.40711(3) -0.14822(2) 0.04431(14) Uani d 1 . .
O O1 -0.01642(18) 0.55364(14) 0.68807(12) 0.0212(4) Uani d 1 . .
O O2 0.84035(18) 0.33604(14) 0.90163(12) 0.0249(4) Uani d 1 . .
N N1 0.2914(2) 0.39235(17) 0.42224(15) 0.0191(5) Uani d 1 . .
H H1 0.222(3) 0.410(2) 0.387(2) 0.023 Uiso d 1 . .
N N2 0.5047(2) 0.35277(17) 0.47136(14) 0.0194(5) Uani d 1 . .
N N3 0.4041(2) 0.36812(17) 0.30966(15) 0.0204(5) Uani d 1 . .
N N4 0.2927(2) 0.38470(16) 0.24827(15) 0.0215(5) Uani d 1 . .
C C1 0.3985(3) 0.36862(19) 0.39831(17) 0.0176(5) Uani d 1 . .
C C2 0.4641(3) 0.37005(19) 0.54552(17) 0.0162(5) Uani d 1 . .
C C3 0.3314(3) 0.39603(19) 0.51634(17) 0.0178(5) Uani d 1 . .
C C4 0.2423(3) 0.43346(19) 0.56408(17) 0.0163(5) Uani d 1 . .
C C5 0.2757(3) 0.5239(2) 0.61663(17) 0.0192(6) Uani d 1 . .
H H5 0.3570 0.5577 0.6235 0.023 Uiso calc 1 . .
C C6 0.1921(3) 0.56603(19) 0.65933(17) 0.0177(6) Uani d 1 . .
H H6 0.2161 0.6281 0.6949 0.021 Uiso calc 1 . .
C C7 0.0742(3) 0.51714(19) 0.64976(17) 0.0175(5) Uani d 1 . .
C C8 0.0393(3) 0.4255(2) 0.59788(18) 0.0203(6) Uani d 1 . .
H H8 -0.0416 0.3915 0.5918 0.024 Uiso calc 1 . .
C C9 0.1230(3) 0.38447(19) 0.55551(17) 0.0190(6) Uani d 1 . .
H H9 0.0990 0.3223 0.5202 0.023 Uiso calc 1 . .
C C10 0.0165(3) 0.6508(2) 0.7369(2) 0.0321(7) Uani d 1 . .
H H10A 0.0296 0.7048 0.6958 0.048 Uiso calc 1 . .
H H10B 0.0978 0.6422 0.7895 0.048 Uiso calc 1 . .
H H10C -0.0552 0.6717 0.7588 0.048 Uiso calc 1 . .
C C11 0.5584(3) 0.36163(19) 0.64007(17) 0.0175(5) Uani d 1 . .
C C12 0.5186(3) 0.34390(19) 0.71556(18) 0.0195(6) Uani d 1 . .
H H12 0.4273 0.3382 0.7065 0.023 Uiso calc 1 . .
C C13 0.6090(3) 0.3342(2) 0.80404(18) 0.0201(6) Uani d 1 . .
H H13 0.5800 0.3203 0.8545 0.024 Uiso calc 1 . .
C C14 0.7421(3) 0.34526(19) 0.81732(17) 0.0199(6) Uani d 1 . .
C C15 0.7843(3) 0.3655(2) 0.74336(18) 0.0208(6) Uani d 1 . .
H H15 0.8753 0.3754 0.7531 0.025 Uiso calc 1 . .
C C16 0.6935(3) 0.3714(2) 0.65562(18) 0.0200(6) Uani d 1 . .
H H16 0.7232 0.3822 0.6050 0.024 Uiso calc 1 . .
C C17 0.7997(3) 0.3123(2) 0.97884(18) 0.0289(7) Uani d 1 . .
H H17A 0.7433 0.2501 0.9652 0.043 Uiso calc 1 . .
H H17B 0.7506 0.3716 0.9911 0.043 Uiso calc 1 . .
H H17C 0.8775 0.2989 1.0329 0.043 Uiso calc 1 . .
C C18 0.2974(3) 0.38963(19) 0.15723(18) 0.0198(6) Uani d 1 . .
C C19 0.4131(3) 0.3895(2) 0.13582(18) 0.0234(6) Uani d 1 . .
H H19 0.4961 0.3872 0.1835 0.028 Uiso calc 1 . .
C C20 0.4069(3) 0.3928(2) 0.04512(19) 0.0270(7) Uani d 1 . .
H H20 0.4851 0.3907 0.0298 0.032 Uiso calc 1 . .
C C21 0.2842(3) 0.3992(2) -0.02354(18) 0.0272(7) Uani d 1 . .
C C22 0.1682(3) 0.4025(2) -0.0033(2) 0.0294(7) Uani d 1 . .
H H22 0.0853 0.4075 -0.0508 0.035 Uiso calc 1 . .
C C23 0.1765(3) 0.3983(2) 0.08831(19) 0.0250(6) Uani d 1 . .
H H23 0.0984 0.4014 0.1037 0.030 Uiso calc 1 . .

loop_
_atom_site_aniso_label
_atom_site_aniso_U_11
_atom_site_aniso_U_22
_atom_site_aniso_U_33
_atom_site_aniso_U_12
_atom_site_aniso_U_13
_atom_site_aniso_U_23
Br1 0.0599(3) 0.0551(2) 0.01949(15) 0.01172(18) 0.01531(15) 0.00843(14)
O1 0.0173(10) 0.0258(10) 0.0236(10) -0.0033(8) 0.0110(8) -0.0072(8)
O2 0.0192(11) 0.0302(11) 0.0220(10) -0.0016(8) 0.0025(8) 0.0041(8)
N1 0.0171(12) 0.0223(12) 0.0187(11) 0.0021(10) 0.0073(10) 0.0012(9)
N2 0.0197(13) 0.0231(12) 0.0192(11) 0.0024(9) 0.0116(10) 0.0030(9)
N3 0.0207(13) 0.0200(11) 0.0223(11) 0.0010(9) 0.0098(10) 0.0001(9)
N4 0.0229(13) 0.0228(12) 0.0212(11) -0.0008(9) 0.0105(10) -0.0023(9)
C1 0.0159(14) 0.0201(13) 0.0200(13) 0.0009(10) 0.0103(11) -0.0004(10)
C2 0.0165(14) 0.0168(12) 0.0180(12) -0.0010(10) 0.0096(11) 0.0015(9)
C3 0.0200(14) 0.0182(13) 0.0170(12) 0.0008(11) 0.0089(11) 0.0011(10)
C4 0.0156(14) 0.0189(13) 0.0157(12) 0.0033(10) 0.0068(11) 0.0025(9)
C5 0.0158(14) 0.0244(14) 0.0180(12) -0.0027(11) 0.0062(11) 0.0012(10)
C6 0.0177(14) 0.0189(13) 0.0167(12) -0.0004(10) 0.0062(11) -0.0008(9)
C7 0.0159(14) 0.0224(14) 0.0162(12) 0.0029(11) 0.0080(11) 0.0024(10)
C8 0.0159(14) 0.0224(14) 0.0235(13) -0.0059(10) 0.0080(11) -0.0009(10)
C9 0.0214(15) 0.0171(14) 0.0204(13) 0.0001(10) 0.0095(12) -0.0023(10)
C10 0.0271(18) 0.0387(18) 0.0361(18) -0.0066(14) 0.0181(15) -0.0197(14)
C11 0.0213(15) 0.0138(12) 0.0204(13) 0.0017(10) 0.0108(11) 0.0014(10)
C12 0.0167(14) 0.0206(14) 0.0228(13) 0.0000(11) 0.0087(11) 0.0022(10)
C13 0.0216(15) 0.0205(14) 0.0200(13) 0.0005(11) 0.0094(12) 0.0015(10)
C14 0.0197(15) 0.0154(13) 0.0210(13) -0.0009(10) 0.0021(11) 0.0008(10)
C15 0.0176(15) 0.0185(13) 0.0289(14) 0.0020(11) 0.0112(12) 0.0030(11)
C16 0.0179(15) 0.0199(13) 0.0251(14) 0.0019(11) 0.0112(12) 0.0025(10)
C17 0.0272(17) 0.0354(17) 0.0201(14) -0.0006(13) 0.0027(13) 0.0011(12)
C18 0.0239(16) 0.0168(13) 0.0215(13) -0.0027(11) 0.0113(12) 0.0003(10)
C19 0.0246(16) 0.0261(15) 0.0205(13) 0.0041(12) 0.0087(12) 0.0030(11)
C20 0.0264(17) 0.0315(16) 0.0271(15) 0.0039(13) 0.0141(13) 0.0044(12)
C21 0.0401(19) 0.0242(15) 0.0184(13) 0.0012(13) 0.0113(13) 0.0024(11)
C22 0.0322(18) 0.0274(16) 0.0235(14) -0.0054(13) 0.0028(13) -0.0007(12)
C23 0.0203(15) 0.0297(16) 0.0245(14) -0.0048(12) 0.0069(12) -0.0008(12)

loop_
_atom_type_symbol
_atom_type_description
_atom_type_scat_dispersion_real
_atom_type_scat_dispersion_imag
_atom_type_scat_source
C C 0.0033 0.0016 'International Tables Vol C Tables 4.2.6.8 and 6.1.1.4'
H H 0.0000 0.0000 'International Tables Vol C Tables 4.2.6.8 and 6.1.1.4'
Br Br -0.2901 2.4595 'International Tables Vol C Tables 4.2.6.8 and 6.1.1.4'
N N 0.0061 0.0033 'International Tables Vol C Tables 4.2.6.8 and 6.1.1.4'
O O 0.0106 0.0060 'International Tables Vol C Tables 4.2.6.8 and 6.1.1.4'

loop_
_geom_angle_atom_site_label_1
_geom_angle_atom_site_label_2
_geom_angle_atom_site_label_3
_geom_angle_site_symmetry_1
_geom_angle_site_symmetry_3
_geom_angle
_geom_angle_publ_flag
C7 O1 C10 . . 115.6(2) ?
C14 O2 C17 . . 116.8(2) ?
C1 N1 C3 . . 107.6(2) ?
C1 N1 H1 . . 125(2) ?
C3 N1 H1 . . 127(2) ?
C1 N2 C2 . . 105.0(2) ?
N4 N3 C1 . . 113.0(2) ?
N3 N4 C18 . . 113.9(2) ?
N2 C1 N1 . . 111.8(2) ?
N2 C1 N3 . . 121.8(2) ?
N1 C1 N3 . . 126.2(2) ?
N2 C2 C3 . . 110.5(2) ?
N2 C2 C11 . . 120.5(2) ?
C3 C2 C11 . . 129.1(2) ?
N1 C3 C2 . . 105.0(2) ?
N1 C3 C4 . . 121.1(2) ?
C2 C3 C4 . . 133.5(2) ?
C5 C4 C9 . . 118.6(2) ?
C5 C4 C3 . . 118.6(2) ?
C9 C4 C3 . . 122.8(2) ?
C4 C5 C6 . . 121.2(3) ?
C4 C5 H5 . . 119.4 ?
C6 C5 H5 . . 119.4 ?
C7 C6 C5 . . 119.6(2) ?
C7 C6 H6 . . 120.2 ?
C5 C6 H6 . . 120.2 ?
C6 C7 O1 . . 124.0(2) ?
C6 C7 C8 . . 120.1(2) ?
O1 C7 C8 . . 115.9(2) ?
C9 C8 C7 . . 119.8(2) ?
C9 C8 H8 . . 120.1 ?
C7 C8 H8 . . 120.1 ?
C8 C9 C4 . . 120.8(2) ?
C8 C9 H9 . . 119.6 ?
C4 C9 H9 . . 119.6 ?
O1 C10 H10A . . 109.5 ?
O1 C10 H10B . . 109.5 ?
H10A C10 H10B . . 109.5 ?
O1 C10 H10C . . 109.5 ?
H10A C10 H10C . . 109.5 ?
H10B C10 H10C . . 109.5 ?
C12 C11 C16 . . 117.8(2) ?
C12 C11 C2 . . 122.6(2) ?
C16 C11 C2 . . 119.6(2) ?
C11 C12 C13 . . 121.8(3) ?
C11 C12 H12 . . 119.1 ?
C13 C12 H12 . . 119.1 ?
C14 C13 C12 . . 119.0(2) ?
C14 C13 H13 . . 120.5 ?
C12 C13 H13 . . 120.5 ?
O2 C14 C13 . . 123.9(2) ?
O2 C14 C15 . . 115.7(2) ?
C13 C14 C15 . . 120.4(2) ?
C16 C15 C14 . . 119.9(3) ?
C16 C15 H15 . . 120.1 ?
C14 C15 H15 . . 120.1 ?
C15 C16 C11 . . 121.1(2) ?
C15 C16 H16 . . 119.4 ?
C11 C16 H16 . . 119.4 ?
O2 C17 H17A . . 109.5 ?
O2 C17 H17B . . 109.5 ?
H17A C17 H17B . . 109.5 ?
O2 C17 H17C . . 109.5 ?
H17A C17 H17C . . 109.5 ?
H17B C17 H17C . . 109.5 ?
C23 C18 C19 . . 120.3(2) ?
C23 C18 N4 . . 115.2(2) ?
C19 C18 N4 . . 124.4(2) ?
C20 C19 C18 . . 119.9(3) ?
C20 C19 H19 . . 120.0 ?
C18 C19 H19 . . 120.0 ?
C19 C20 C21 . . 119.0(3) ?
C19 C20 H20 . . 120.5 ?
C21 C20 H20 . . 120.5 ?
C22 C21 C20 . . 121.8(3) ?
C22 C21 Br1 . . 118.8(2) ?
C20 C21 Br1 . . 119.4(2) ?
C21 C22 C23 . . 118.3(3) ?
C21 C22 H22 . . 120.8 ?
C23 C22 H22 . . 120.8 ?
C18 C23 C22 . . 120.6(3) ?
C18 C23 H23 . . 119.7 ?
C22 C23 H23 . . 119.7 ?

loop_
_geom_bond_atom_site_label_1
_geom_bond_atom_site_label_2
_geom_bond_site_symmetry_2
_geom_bond_distance
_geom_bond_publ_flag
Br1 C21 . 1.897(3) ?
O1 C7 . 1.382(3) ?
O1 C10 . 1.435(3) ?
O2 C14 . 1.381(3) ?
O2 C17 . 1.435(3) ?
N1 C1 . 1.360(3) ?
N1 C3 . 1.372(3) ?
N1 H1 . 0.80(3) ?
N2 C1 . 1.326(3) ?
N2 C2 . 1.375(3) ?
N3 N4 . 1.274(3) ?
N3 C1 . 1.392(3) ?
N4 C18 . 1.427(3) ?
C2 C3 . 1.388(4) ?
C2 C11 . 1.477(4) ?
C3 C4 . 1.474(4) ?
C4 C5 . 1.390(3) ?
C4 C9 . 1.397(4) ?
C5 C6 . 1.392(4) ?
C5 H5 . 0.9500 ?
C6 C7 . 1.379(4) ?
C6 H6 . 0.9500 ?
C7 C8 . 1.399(3) ?
C8 C9 . 1.384(4) ?
C8 H8 . 0.9500 ?
C9 H9 . 0.9500 ?
C10 H10A . 0.9800 ?
C10 H10B . 0.9800 ?
C10 H10C . 0.9800 ?
C11 C12 . 1.390(4) ?
C11 C16 . 1.400(4) ?
C12 C13 . 1.393(4) ?
C12 H12 . 0.9500 ?
C13 C14 . 1.387(4) ?
C13 H13 . 0.9500 ?
C14 C15 . 1.389(4) ?
C15 C16 . 1.382(4) ?
C15 H15 . 0.9500 ?
C16 H16 . 0.9500 ?
C17 H17A . 0.9800 ?
C17 H17B . 0.9800 ?
C17 H17C . 0.9800 ?
C18 C23 . 1.383(4) ?
C18 C19 . 1.393(4) ?
C19 C20 . 1.382(4) ?
C19 H19 . 0.9500 ?
C20 C21 . 1.392(4) ?
C20 H20 . 0.9500 ?
C21 C22 . 1.388(5) ?
C22 C23 . 1.389(4) ?
C22 H22 . 0.9500 ?
C23 H23 . 0.9500 ?

loop_
_geom_hbond_atom_site_label_D
_geom_hbond_atom_site_label_H
_geom_hbond_atom_site_label_A
_geom_hbond_site_symmetry_A
_geom_hbond_distance_DH
_geom_hbond_distance_HA
_geom_hbond_distance_DA
_geom_hbond_angle_DHA
N1 H1 O1 3_566 0.80(3) 2.17(3) 2.963(3) 169(3)

loop_
_geom_torsion_atom_site_label_1
_geom_torsion_atom_site_label_2
_geom_torsion_atom_site_label_3
_geom_torsion_atom_site_label_4
_geom_torsion_site_symmetry_1
_geom_torsion_site_symmetry_2
_geom_torsion_site_symmetry_3
_geom_torsion_site_symmetry_4
_geom_torsion
_geom_torsion_publ_flag
C1 N3 N4 C18 . . . . 177.1(2) ?
C2 N2 C1 N1 . . . . -1.7(3) ?
C2 N2 C1 N3 . . . . 173.7(2) ?
C3 N1 C1 N2 . . . . 2.4(3) ?
C3 N1 C1 N3 . . . . -172.7(2) ?
N4 N3 C1 N2 . . . . 180.0(2) ?
N4 N3 C1 N1 . . . . -5.3(4) ?
C1 N2 C2 C3 . . . . 0.4(3) ?
C1 N2 C2 C11 . . . . -178.7(2) ?
C1 N1 C3 C2 . . . . -2.0(3) ?
C1 N1 C3 C4 . . . . 171.9(2) ?
N2 C2 C3 N1 . . . . 1.0(3) ?
C11 C2 C3 N1 . . . . 180.0(2) ?
N2 C2 C3 C4 . . . . -171.7(3) ?
C11 C2 C3 C4 . . . . 7.2(5) ?
N1 C3 C4 C5 . . . . -115.9(3) ?
C2 C3 C4 C5 . . . . 55.9(4) ?
N1 C3 C4 C9 . . . . 61.2(3) ?
C2 C3 C4 C9 . . . . -127.0(3) ?
C9 C4 C5 C6 . . . . -0.6(4) ?
C3 C4 C5 C6 . . . . 176.6(2) ?
C4 C5 C6 C7 . . . . 0.2(4) ?
C5 C6 C7 O1 . . . . -178.9(2) ?
C5 C6 C7 C8 . . . . 0.4(4) ?
C10 O1 C7 C6 . . . . 2.6(4) ?
C10 O1 C7 C8 . . . . -176.7(2) ?
C6 C7 C8 C9 . . . . -0.6(4) ?
O1 C7 C8 C9 . . . . 178.7(2) ?
C7 C8 C9 C4 . . . . 0.1(4) ?
C5 C4 C9 C8 . . . . 0.4(4) ?
C3 C4 C9 C8 . . . . -176.7(2) ?
N2 C2 C11 C12 . . . . -158.2(2) ?
C3 C2 C11 C12 . . . . 22.9(4) ?
N2 C2 C11 C16 . . . . 21.6(3) ?
C3 C2 C11 C16 . . . . -157.2(3) ?
C16 C11 C12 C13 . . . . -1.1(4) ?
C2 C11 C12 C13 . . . . 178.8(2) ?
C11 C12 C13 C14 . . . . 1.7(4) ?
C17 O2 C14 C13 . . . . 0.8(4) ?
C17 O2 C14 C15 . . . . -178.4(2) ?
C12 C13 C14 O2 . . . . -179.2(2) ?
C12 C13 C14 C15 . . . . -0.1(4) ?
O2 C14 C15 C16 . . . . 177.1(2) ?
C13 C14 C15 C16 . . . . -2.1(4) ?
C14 C15 C16 C11 . . . . 2.7(4) ?
C12 C11 C16 C15 . . . . -1.2(4) ?
C2 C11 C16 C15 . . . . 179.0(2) ?
N3 N4 C18 C23 . . . . 174.5(2) ?
N3 N4 C18 C19 . . . . -7.5(4) ?
C23 C18 C19 C20 . . . . -3.2(4) ?
N4 C18 C19 C20 . . . . 178.9(2) ?
C18 C19 C20 C21 . . . . 1.8(4) ?
C19 C20 C21 C22 . . . . 0.1(4) ?
C19 C20 C21 Br1 . . . . 178.5(2) ?
C20 C21 C22 C23 . . . . -0.6(4) ?
Br1 C21 C22 C23 . . . . -179.0(2) ?
C19 C18 C23 C22 . . . . 2.8(4) ?
N4 C18 C23 C22 . . . . -179.2(2) ?
C21 C22 C23 C18 . . . . -0.8(4) ?

_cod_database_fobs_code 2243764
